data_7215914
loop_
_publ_author_name
'Li, Jin-Yan'
'Ni, Zhao-Ping'
'Yan, Zheng'
'Zhang, Ze-Min'
'Chen, Yan-Cong'
'Liu, Wei'
'Tong, Ming-Liang'

_publ_section_title
;
 Cyanide-bridged bimetallic 3D Hoffman-like coordination polymers with
 tunable magnetic behaviour
;
_journal_issue 28
_journal_name_full CrystEngComm
_journal_page_first 6444
_journal_paper_doi 10.1039/c4ce00342j
_journal_volume 16
_journal_year 2014
_chemical_formula_sum 'C24 H32 Au2 Fe N9 O2.5'
_chemical_formula_weight 936.37
_chemical_name_systematic
; 

 ? 

;
_space_group_IT_number 15
_symmetry_cell_setting monoclinic
_symmetry_space_group_name_Hall '-C 2yc'
_symmetry_space_group_name_H-M 'C 1 2/c 1'
_atom_sites_solution_hydrogens geom
_atom_sites_solution_primary direct
_atom_sites_solution_secondary difmap
_audit_creation_method SHELXL-97
_cell_angle_alpha 90.00
_cell_angle_beta 112.0840(10)
_cell_angle_gamma 90.00
_cell_formula_units_Z 4
_cell_length_a 16.4515(8)
_cell_length_b 14.2025(7)
_cell_length_c 14.2637(7)
_cell_measurement_temperature 100(2)
_cell_volume 3088.2(3)
_computing_structure_refinement 'SHELXL-97 (Sheldrick, 1997)'
_computing_structure_solution 'SHELXS-97 (Sheldrick, 1990)'
_diffrn_ambient_temperature 100(2)
_diffrn_measured_fraction_theta_full 0.988
_diffrn_measured_fraction_theta_max 0.988
_diffrn_radiation_monochromator graphite
_diffrn_radiation_source 'fine-focus sealed tube'
_diffrn_radiation_type MoK\a
_diffrn_radiation_wavelength 0.71073
_diffrn_reflns_av_R_equivalents 0.0424
_diffrn_reflns_av_sigmaI/netI 0.0487
_diffrn_reflns_limit_h_max 21
_diffrn_reflns_limit_h_min -18
_diffrn_reflns_limit_k_max 18
_diffrn_reflns_limit_k_min -18
_diffrn_reflns_limit_l_max 18
_diffrn_reflns_limit_l_min -18
_diffrn_reflns_number 9928
_diffrn_reflns_theta_full 27.48
_diffrn_reflns_theta_max 27.48
_diffrn_reflns_theta_min 3.08
_exptl_absorpt_coefficient_mu 9.979
_exptl_absorpt_correction_T_max 0.4352
_exptl_absorpt_correction_T_min 0.3806
_exptl_absorpt_correction_type multi-scan
_exptl_crystal_colour red
_exptl_crystal_density_diffrn 2.014
_exptl_crystal_density_method 'not measured'
_exptl_crystal_description block
_exptl_crystal_F_000 1772
_exptl_crystal_size_max 0.12
_exptl_crystal_size_mid 0.11
_exptl_crystal_size_min 0.10
_refine_diff_density_max 3.182
_refine_diff_density_min -3.885
_refine_diff_density_rms 0.207
_refine_ls_extinction_method none
_refine_ls_goodness_of_fit_ref 1.102
_refine_ls_hydrogen_treatment constr
_refine_ls_matrix_type full
_refine_ls_number_parameters 198
_refine_ls_number_reflns 3504
_refine_ls_number_restraints 0
_refine_ls_restrained_S_all 1.102
_refine_ls_R_factor_all 0.0520
_refine_ls_R_factor_gt 0.0434
_refine_ls_shift/su_max 0.001
_refine_ls_shift/su_mean 0.000
_refine_ls_structure_factor_coef Fsqd
_refine_ls_weighting_details 'calc w=1/[\s^2^(Fo^2^)+(0.0341P)^2^+39.9910P] where P=(Fo^2^+2Fc^2^)/3'
_refine_ls_weighting_scheme calc
_refine_ls_wR_factor_gt 0.0971
_refine_ls_wR_factor_ref 0.1023
_reflns_number_gt 2951
_reflns_number_total 3504
_reflns_threshold_expression >2sigma(I)
_cod_data_source_file c4ce00342j2.cif
_cod_data_source_block 2-100K
_cod_depositor_comments 'Adding full bibliography for 7215911--7215916.cif.'
_cod_original_sg_symbol_H-M C2/c
_cod_original_formula_sum 'C24 H32 Au2 Fe N9 O2.50'
_cod_database_code 7215914

loop_
_symmetry_equiv_pos_as_xyz
'x, y, z'
'-x, y, -z+1/2'
'x+1/2, y+1/2, z'
'-x+1/2, y+1/2, -z+1/2'
'-x, -y, -z'
'x, -y, z-1/2'
'-x+1/2, -y+1/2, -z'
'x+1/2, -y+1/2, z-1/2'

loop_
_atom_site_label
_atom_site_type_symbol
_atom_site_fract_x
_atom_site_fract_y
_atom_site_fract_z
_atom_site_U_iso_or_equiv
_atom_site_adp_type
_atom_site_occupancy
_atom_site_symmetry_multiplicity
_atom_site_calc_flag
_atom_site_refinement_flags
_atom_site_disorder_assembly
_atom_site_disorder_group
Au1 Au 0.73146(2) 0.48067(2) 0.723633(19) 0.03668(12) Uani 1 1 d . . .
Fe1 Fe 0.7500 0.7500 0.5000 0.0226(3) Uani 1 2 d S . .
N1 N 0.7456(4) 0.6430(4) 0.5825(4) 0.0309(13) Uani 1 1 d . . .
N2 N 0.7315(4) 0.3332(4) 0.8868(4) 0.0271(12) Uani 1 1 d . . .
N3 N 0.6201(4) 0.7659(4) 0.4588(4) 0.0280(12) Uani 1 1 d . . .
N4 N 0.3081(5) 0.7742(6) 0.4521(6) 0.058(2) Uani 1 1 d . . .
C1 C 0.7407(5) 0.5800(5) 0.6315(5) 0.0334(16) Uani 1 1 d . . .
C2 C 0.7272(5) 0.3866(5) 0.8233(5) 0.0332(16) Uani 1 1 d . . .
C3 C 0.5597(9) 0.6994(9) 0.4361(10) 0.028(3) Uani 0.507(9) 1 d P A 1
H3A H 0.5797 0.6364 0.4379 0.034 Uiso 0.507(9) 1 calc PR A 1
C4 C 0.4710(9) 0.7114(10) 0.4101(10) 0.031(3) Uani 0.507(9) 1 d P A 1
H4A H 0.4335 0.6579 0.3938 0.037 Uiso 0.507(9) 1 calc PR A 1
C5 C 0.5830(10) 0.8590(8) 0.4490(10) 0.028(3) Uani 0.507(9) 1 d P A 1
H5A H 0.6214 0.9114 0.4604 0.033 Uiso 0.507(9) 1 calc PR A 1
C6 C 0.4940(10) 0.8764(10) 0.4237(10) 0.033(3) Uani 0.507(9) 1 d P A 1
H6A H 0.4707 0.9383 0.4173 0.039 Uiso 0.507(9) 1 calc PR A 1
C3' C 0.5872(11) 0.7545(11) 0.5314(10) 0.034(4) Uani 0.493(9) 1 d P A 2
H3B H 0.6254 0.7383 0.5981 0.041 Uiso 0.493(9) 1 calc PR A 2
C4' C 0.4986(9) 0.7661(11) 0.5102(10) 0.033(4) Uani 0.493(9) 1 d P A 2
H4B H 0.4763 0.7573 0.5622 0.040 Uiso 0.493(9) 1 calc PR A 2
C5' C 0.5684(9) 0.7727(9) 0.3655(9) 0.026(3) Uani 0.493(9) 1 d P A 2
H5B H 0.5928 0.7695 0.3148 0.031 Uiso 0.493(9) 1 calc PR A 2
C6' C 0.4787(10) 0.7846(10) 0.3359(11) 0.034(3) Uani 0.493(9) 1 d P A 2
H6B H 0.4433 0.7877 0.2659 0.041 Uiso 0.493(9) 1 calc PR A 2
C7 C 0.4385(5) 0.7922(6) 0.4075(5) 0.0379(18) Uani 1 1 d . . .
C8 C 0.3418(5) 0.8103(6) 0.3791(6) 0.0415(18) Uani 1 1 d . A .
H8A H 0.3311 0.8790 0.3719 0.050 Uiso 1 1 calc R . .
H8B H 0.3091 0.7810 0.3126 0.050 Uiso 1 1 calc R . .
C9 C 0.2049(10) 0.7569(12) 0.3926(10) 0.035(4) Uani 0.482(13) 1 d P . 1
H9A H 0.1735 0.8179 0.3772 0.042 Uiso 0.482(13) 1 calc PR . 1
H9B H 0.1946 0.7238 0.3280 0.042 Uiso 0.482(13) 1 calc PR . 1
C10 C 0.3289(9) 0.8025(11) 0.5408(11) 0.031(4) Uani 0.482(13) 1 d P . 1
H10A H 0.3067 0.8676 0.5390 0.037 Uiso 0.482(13) 1 calc PR . 1
H10B H 0.3937 0.8051 0.5728 0.037 Uiso 0.482(13) 1 calc PR . 1
C9' C 0.3040(10) 0.6856(11) 0.4760(11) 0.042(4) Uani 0.518(13) 1 d P . 2
H9C H 0.3633 0.6580 0.4953 0.050 Uiso 0.518(13) 1 calc PR . 2
H9D H 0.2650 0.6521 0.4148 0.050 Uiso 0.518(13) 1 calc PR . 2
C10' C 0.2284(10) 0.8336(11) 0.4394(10) 0.039(4) Uani 0.518(13) 1 d P . 2
H10C H 0.1812 0.8193 0.3735 0.047 Uiso 0.518(13) 1 calc PR . 2
H10D H 0.2435 0.9011 0.4398 0.047 Uiso 0.518(13) 1 calc PR . 2

loop_
_atom_site_aniso_label
_atom_site_aniso_U_11
_atom_site_aniso_U_22
_atom_site_aniso_U_33
_atom_site_aniso_U_23
_atom_site_aniso_U_13
_atom_site_aniso_U_12
Au1 0.0539(2) 0.02508(17) 0.02332(15) 0.00971(10) 0.00565(12) -0.01201(12)
Fe1 0.0408(8) 0.0116(5) 0.0159(5) 0.0002(5) 0.0113(5) -0.0001(5)
N1 0.047(4) 0.022(3) 0.019(2) 0.002(2) 0.006(2) -0.002(3)
N2 0.041(3) 0.018(3) 0.022(3) -0.003(2) 0.011(2) -0.001(2)
N3 0.041(3) 0.025(3) 0.018(2) -0.002(2) 0.011(2) -0.002(2)
N4 0.037(4) 0.081(6) 0.058(5) 0.040(4) 0.020(3) 0.032(4)
C1 0.051(5) 0.028(4) 0.015(3) 0.009(3) 0.006(3) -0.007(3)
C2 0.051(5) 0.018(3) 0.024(3) 0.003(3) 0.007(3) -0.006(3)
C3 0.038(8) 0.015(6) 0.029(6) 0.002(5) 0.010(6) 0.002(5)
C4 0.028(7) 0.031(7) 0.030(7) -0.009(6) 0.007(5) 0.002(6)
C5 0.048(8) 0.008(5) 0.033(7) 0.001(5) 0.023(6) 0.001(5)
C6 0.039(8) 0.029(7) 0.032(7) 0.003(6) 0.016(6) 0.009(6)
C3' 0.046(9) 0.035(8) 0.023(6) 0.006(6) 0.014(6) 0.009(7)
C4' 0.031(8) 0.046(9) 0.022(6) -0.002(6) 0.009(5) 0.017(6)
C5' 0.041(8) 0.014(6) 0.022(6) -0.001(5) 0.012(6) -0.003(5)
C6' 0.045(9) 0.021(7) 0.027(7) 0.000(6) 0.003(6) 0.004(6)
C7 0.045(5) 0.048(5) 0.023(3) -0.008(3) 0.016(3) 0.003(4)
C8 0.046(5) 0.048(5) 0.032(4) -0.003(3) 0.016(3) 0.007(4)
C9 0.029(8) 0.051(10) 0.021(6) -0.003(7) 0.006(6) 0.004(7)
C10 0.024(8) 0.039(9) 0.029(7) 0.008(6) 0.008(6) -0.001(6)
C9' 0.032(8) 0.043(9) 0.032(7) -0.010(7) -0.009(6) 0.011(6)
C10' 0.039(9) 0.038(8) 0.029(7) -0.006(6) 0.000(6) 0.017(6)

loop_
_atom_type_symbol
_atom_type_description
_atom_type_scat_dispersion_real
_atom_type_scat_dispersion_imag
_atom_type_scat_source
C C 0.0033 0.0016 'International Tables Vol C Tables 4.2.6.8 and 6.1.1.4'
H H 0.0000 0.0000 'International Tables Vol C Tables 4.2.6.8 and 6.1.1.4'
N N 0.0061 0.0033 'International Tables Vol C Tables 4.2.6.8 and 6.1.1.4'
O O 0.0106 0.0060 'International Tables Vol C Tables 4.2.6.8 and 6.1.1.4'
Fe Fe 0.3463 0.8444 'International Tables Vol C Tables 4.2.6.8 and 6.1.1.4'
Au Au -2.0133 8.8022 'International Tables Vol C Tables 4.2.6.8 and 6.1.1.4'

loop_
_geom_angle_atom_site_label_1
_geom_angle_atom_site_label_2
_geom_angle_atom_site_label_3
_geom_angle
_geom_angle_site_symmetry_1
_geom_angle_site_symmetry_3
C2 Au1 C1 176.2(3) . .
N2 Fe1 N2 180.000(1) 4_656 6_565
N2 Fe1 N1 90.1(2) 4_656 .
N2 Fe1 N1 89.9(2) 6_565 .
N2 Fe1 N1 89.9(2) 4_656 7_666
N2 Fe1 N1 90.1(2) 6_565 7_666
N1 Fe1 N1 180.000(1) . 7_666
N2 Fe1 N3 90.5(2) 4_656 7_666
N2 Fe1 N3 89.5(2) 6_565 7_666
N1 Fe1 N3 90.7(2) . 7_666
N1 Fe1 N3 89.3(2) 7_666 7_666
N2 Fe1 N3 89.5(2) 4_656 .
N2 Fe1 N3 90.5(2) 6_565 .
N1 Fe1 N3 89.3(2) . .
N1 Fe1 N3 90.7(2) 7_666 .
N3 Fe1 N3 180.000(1) 7_666 .
C1 N1 Fe1 178.1(7) . .
C2 N2 Fe1 174.2(6) . 4_646
C5' N3 C3 69.9(8) . .
C5' N3 C3' 120.3(10) . .
C3 N3 C3' 67.7(9) . .
C5' N3 C5 74.9(8) . .
C3 N3 C5 112.3(9) . .
C3' N3 C5 84.7(9) . .
C5' N3 Fe1 121.9(7) . .
C3 N3 Fe1 127.8(7) . .
C3' N3 Fe1 116.9(7) . .
C5 N3 Fe1 119.9(7) . .
C10 N4 C9' 93.8(10) . .
C10 N4 C8 125.6(11) . .
C9' N4 C8 126.8(10) . .
C10 N4 C10' 80.6(10) . .
C9' N4 C10' 116.1(11) . .
C8 N4 C10' 105.4(8) . .
C10 N4 C9 114.8(10) . .
C9' N4 C9 81.0(10) . .
C8 N4 C9 106.8(7) . .
C10' N4 C9 47.6(9) . .
N1 C1 Au1 175.0(7) . .
N2 C2 Au1 174.6(7) . .
N3 C3 C4 127.1(12) . .
N3 C3 H3A 116.5 . .
C4 C3 H3A 116.5 . .
C7 C4 C3 121.0(13) . .
C7 C4 H4A 119.5 . .
C3 C4 H4A 119.5 . .
C6 C5 N3 123.6(12) . .
C6 C5 H5A 118.2 . .
N3 C5 H5A 118.2 . .
C5 C6 C7 115.3(11) . .
C5 C6 H6A 122.4 . .
C7 C6 H6A 122.4 . .
N3 C3' C4' 120.8(12) . .
N3 C3' H3B 119.6 . .
C4' C3' H3B 119.6 . .
C3' C4' C7 120.3(12) . .
C3' C4' H4B 119.8 . .
C7 C4' H4B 119.8 . .
N3 C5' C6' 122.6(12) . .
N3 C5' H5B 118.7 . .
C6' C5' H5B 118.7 . .
C5' C6' C7 121.6(12) . .
C5' C6' H6B 119.2 . .
C7 C6' H6B 119.2 . .
C4 C7 C6' 69.1(9) . .
C4 C7 C6 120.4(11) . .
C6' C7 C6 75.2(9) . .
C4 C7 C4' 67.9(9) . .
C6' C7 C4' 112.2(10) . .
C6 C7 C4' 84.5(10) . .
C4 C7 C8 123.7(10) . .
C6' C7 C8 123.5(8) . .
C6 C7 C8 115.7(9) . .
C4' C7 C8 123.7(8) . .
N4 C8 C7 113.5(6) . .
N4 C8 H8A 108.9 . .
C7 C8 H8A 108.9 . .
N4 C8 H8B 108.9 . .
C7 C8 H8B 108.9 . .
H8A C8 H8B 107.7 . .
C10 C9 N4 108.5(10) 7_566 .
C10 C9 H9A 110.0 7_566 .
N4 C9 H9A 110.0 . .
C10 C9 H9B 110.0 7_566 .
N4 C9 H9B 110.0 . .
H9A C9 H9B 108.4 . .
N4 C10 C9 115.3(13) . 7_566
N4 C10 H10A 108.4 . .
C9 C10 H10A 108.4 7_566 .
N4 C10 H10B 108.4 . .
C9 C10 H10B 108.4 7_566 .
H10A C10 H10B 107.5 . .
N4 C9' C10' 116.6(13) . 7_566
N4 C9' H9C 108.1 . .
C10' C9' H9C 108.1 7_566 .
N4 C9' H9D 108.1 . .
C10' C9' H9D 108.1 7_566 .
H9C C9' H9D 107.3 . .
N4 C10' C9' 110.6(11) . 7_566
N4 C10' H10C 109.5 . .
C9' C10' H10C 109.5 7_566 .
N4 C10' H10D 109.5 . .
C9' C10' H10D 109.5 7_566 .
H10C C10' H10D 108.1 . .

loop_
_geom_bond_atom_site_label_1
_geom_bond_atom_site_label_2
_geom_bond_distance
_geom_bond_site_symmetry_2
Au1 C2 1.971(7) .
Au1 C1 1.972(6) .
Fe1 N2 1.930(5) 4_656
Fe1 N2 1.930(5) 6_565
Fe1 N1 1.940(6) .
Fe1 N1 1.940(6) 7_666
Fe1 N3 2.005(6) 7_666
Fe1 N3 2.005(6) .
N1 C1 1.157(9) .
N2 C2 1.164(9) .
N2 Fe1 1.930(5) 4_646
N3 C5' 1.285(13) .
N3 C3 1.320(14) .
N3 C3' 1.347(15) .
N3 C5 1.441(13) .
N4 C10 1.247(16) .
N4 C9' 1.311(18) .
N4 C8 1.445(10) .
N4 C10' 1.512(15) .
N4 C9 1.606(17) .
C3 C4 1.375(19) .
C3 H3A 0.9500 .
C4 C7 1.261(16) .
C4 H4A 0.9500 .
C5 C6 1.39(2) .
C5 H5A 0.9500 .
C6 C7 1.468(17) .
C6 H6A 0.9500 .
C3' C4' 1.38(2) .
C3' H3B 0.9500 .
C4' C7 1.474(15) .
C4' H4B 0.9500 .
C5' C6' 1.39(2) .
C5' H5B 0.9500 .
C6' C7 1.413(17) .
C6' H6B 0.9500 .
C7 C8 1.510(11) .
C8 H8A 0.9900 .
C8 H8B 0.9900 .
C9 C10 1.52(2) 7_566
C9 H9A 0.9900 .
C9 H9B 0.9900 .
C10 C9 1.52(2) 7_566
C10 H10A 0.9900 .
C10 H10B 0.9900 .
C9' C10' 1.51(2) 7_566
C9' H9C 0.9900 .
C9' H9D 0.9900 .
C10' C9' 1.51(2) 7_566
C10' H10C 0.9900 .
C10' H10D 0.9900 .

loop_
_geom_torsion_atom_site_label_1
_geom_torsion_atom_site_label_2
_geom_torsion_atom_site_label_3
_geom_torsion_atom_site_label_4
_geom_torsion
_geom_torsion_site_symmetry_1
_geom_torsion_site_symmetry_4
N2 Fe1 N1 C1 75(17) 4_656 .
N2 Fe1 N1 C1 -105(17) 6_565 .
N1 Fe1 N1 C1 0(100) 7_666 .
N3 Fe1 N1 C1 166(17) 7_666 .
N3 Fe1 N1 C1 -14(17) . .
N2 Fe1 N3 C5' 141.0(8) 4_656 .
N2 Fe1 N3 C5' -39.0(8) 6_565 .
N1 Fe1 N3 C5' -128.9(8) . .
N1 Fe1 N3 C5' 51.1(8) 7_666 .
N3 Fe1 N3 C5' 3(100) 7_666 .
N2 Fe1 N3 C3 -130.7(8) 4_656 .
N2 Fe1 N3 C3 49.3(8) 6_565 .
N1 Fe1 N3 C3 -40.6(8) . .
N1 Fe1 N3 C3 139.4(8) 7_666 .
N3 Fe1 N3 C3 91(100) 7_666 .
N2 Fe1 N3 C3' -49.1(8) 4_656 .
N2 Fe1 N3 C3' 130.9(8) 6_565 .
N1 Fe1 N3 C3' 41.0(9) . .
N1 Fe1 N3 C3' -139.0(9) 7_666 .
N3 Fe1 N3 C3' 172(100) 7_666 .
N2 Fe1 N3 C5 50.8(7) 4_656 .
N2 Fe1 N3 C5 -129.2(7) 6_565 .
N1 Fe1 N3 C5 140.9(7) . .
N1 Fe1 N3 C5 -39.1(7) 7_666 .
N3 Fe1 N3 C5 -88(100) 7_666 .
Fe1 N1 C1 Au1 -63(21) . .
C2 Au1 C1 N1 -39(11) . .
Fe1 N2 C2 Au1 6(12) 4_646 .
C1 Au1 C2 N2 -34(10) . .
C5' N3 C3 C4 -66.2(14) . .
C3' N3 C3 C4 70.9(15) . .
C5 N3 C3 C4 -3.0(16) . .
Fe1 N3 C3 C4 178.5(10) . .
N3 C3 C4 C7 -1(2) . .
C5' N3 C5 C6 63.5(13) . .
C3 N3 C5 C6 3.2(15) . .
C3' N3 C5 C6 -60.0(14) . .
Fe1 N3 C5 C6 -178.1(9) . .
N3 C5 C6 C7 0.2(17) . .
C5' N3 C3' C4' -11.3(19) . .
C3 N3 C3' C4' -59.1(15) . .
C5 N3 C3' C4' 57.7(15) . .
Fe1 N3 C3' C4' 178.6(11) . .
N3 C3' C4' C7 -1(2) . .
C3 N3 C5' C6' 57.9(13) . .
C3' N3 C5' C6' 11.0(18) . .
C5 N3 C5' C6' -63.3(13) . .
Fe1 N3 C5' C6' -179.4(9) . .
N3 C5' C6' C7 2(2) . .
C3 C4 C7 C6' 62.6(14) . .
C3 C4 C7 C6 5.3(18) . .
C3 C4 C7 C4' -63.6(13) . .
C3 C4 C7 C8 179.7(10) . .
C5' C6' C7 C4 -66.0(14) . .
C5' C6' C7 C6 65.4(14) . .
C5' C6' C7 C4' -12.2(17) . .
C5' C6' C7 C8 176.6(11) . .
C5 C6 C7 C4 -4.7(16) . .
C5 C6 C7 C6' -59.1(12) . .
C5 C6 C7 C4' 55.6(12) . .
C5 C6 C7 C8 -179.5(9) . .
C3' C4' C7 C4 66.0(15) . .
C3' C4' C7 C6' 11.5(18) . .
C3' C4' C7 C6 -60.0(15) . .
C3' C4' C7 C8 -177.3(12) . .
C10 N4 C8 C7 65.5(13) . .
C9' N4 C8 C7 -64.2(13) . .
C10' N4 C8 C7 154.9(9) . .
C9 N4 C8 C7 -155.4(9) . .
C4 C7 C8 N4 67.5(12) . .
C6' C7 C8 N4 153.3(10) . .
C6 C7 C8 N4 -117.9(10) . .
C4' C7 C8 N4 -16.9(14) . .
C10 N4 C9 C10 -49.4(18) . 7_566
C9' N4 C9 C10 40.7(13) . 7_566
C8 N4 C9 C10 166.5(11) . 7_566
C10' N4 C9 C10 -97.7(14) . 7_566
C9' N4 C10 C9 -29.0(15) . 7_566
C8 N4 C10 C9 -170.9(10) . 7_566
C10' N4 C10 C9 86.8(14) . 7_566
C9 N4 C10 C9 52.8(18) . 7_566
C10 N4 C9' C10' 34.6(14) . 7_566
C8 N4 C9' C10' 175.8(10) . 7_566
C10' N4 C9' C10' -46.8(17) . 7_566
C9 N4 C9' C10' -79.9(13) . 7_566
C10 N4 C10' C9' -45.5(13) . 7_566
C9' N4 C10' C9' 44.2(18) . 7_566
C8 N4 C10' C9' -170.0(11) . 7_566
C9 N4 C10' C9' 91.1(15) . 7_566

loop_
_platon_squeeze_void_nr
_platon_squeeze_void_average_x
_platon_squeeze_void_average_y
_platon_squeeze_void_average_z
_platon_squeeze_void_volume
_platon_squeeze_void_count_electrons
_platon_squeeze_void_content
1 0.000 0.000 0.004 371 85 ' '
2 0.500 0.500 0.210 371 85 ' '
